data_2203254
loop_
_publ_author_name
'Koikawa, Masayuki'
'Iwashita, Kumiko'
'Tokii, Tadashi'

_publ_section_title
;
 Dichlorobis[<i>N</i>-(2-oxymethylphenyl)salicylideneiminato]diiron(III)
;
_journal_issue 2
_journal_name_full 'Acta Crystallographica Section E'
_journal_page_first m239
_journal_page_last m241
_journal_paper_doi 10.1107/S1600536804001709
_journal_volume 60
_journal_year 2004
_chemical_formula_iupac '[Fe2 (C28 H22 N2 O4) Cl2 ]'
_chemical_formula_moiety '[Fe2 (C28 H22 N2 O4) Cl2 ]'
_chemical_formula_sum 'C28 H22 Cl2 Fe2 N2 O4'
_chemical_formula_weight 633.09
_space_group_IT_number 14
_symmetry_cell_setting monoclinic
_symmetry_space_group_name_Hall '-P 2yn'
_symmetry_space_group_name_H-M 'P 1 21/n 1'
_cell_angle_alpha 90
_cell_angle_beta 106.110(10)
_cell_angle_gamma 90
_cell_formula_units_Z 2
_cell_length_a 10.182(2)
_cell_length_b 12.131(2)
_cell_length_c 11.300(2)
_cell_measurement_reflns_used 25
_cell_measurement_temperature 296.1
_cell_measurement_theta_max 12.4
_cell_measurement_theta_min 10.1
_cell_volume 1340.9(4)
_computing_cell_refinement 'MSC/AFC Diffractometer Control '
_computing_data_collection 'MSC/AFC Diffractometer Control (Molecular Structure Corporation, 1991)'
_computing_data_reduction 'CrystalStructure (Rigaku/MSC and Rigaku Corporation, 2003)'
_computing_molecular_graphics 'ORTEP-3 for Windows (Farrugia, 1997)'
_computing_publication_material CrystalStructure
_computing_structure_refinement 'CRYSTALS (Watkin et al., 1996)'
_computing_structure_solution 'SIR92 (Altomare et al., 1994)'
_diffrn_measured_fraction_theta_full 0.9988
_diffrn_measured_fraction_theta_max 0.9988
_diffrn_measurement_device_type 'Rigaku AFC5S'
_diffrn_measurement_method \w-2\q
_diffrn_radiation_type 'Mo K\a'
_diffrn_radiation_wavelength 0.7107
_diffrn_reflns_av_R_equivalents 0.041
_diffrn_reflns_limit_h_max 13
_diffrn_reflns_limit_h_min 0
_diffrn_reflns_limit_k_max 15
_diffrn_reflns_limit_k_min 0
_diffrn_reflns_limit_l_max 14
_diffrn_reflns_limit_l_min -14
_diffrn_reflns_number 3405
_diffrn_reflns_theta_full 27.5
_diffrn_reflns_theta_max 27.5
_diffrn_standards_decay_% 1.2
_diffrn_standards_interval_count 150
_diffrn_standards_number 3
_exptl_absorpt_coefficient_mu 1.317
_exptl_absorpt_correction_T_max 0.768
_exptl_absorpt_correction_T_min 0.724
_exptl_absorpt_correction_type psi-scan
_exptl_absorpt_process_details '(North et al., 1968)'
_exptl_crystal_colour 'dark brown'
_exptl_crystal_density_diffrn 1.568
_exptl_crystal_density_method 'not measured'
_exptl_crystal_description prism
_exptl_crystal_F_000 644.00
_exptl_crystal_size_max 0.30
_exptl_crystal_size_mid 0.20
_exptl_crystal_size_min 0.20
_refine_diff_density_max 1.02
_refine_diff_density_min -1.65
_refine_ls_extinction_method none
_refine_ls_goodness_of_fit_ref 1.00
_refine_ls_hydrogen_treatment constr
_refine_ls_number_parameters 183
_refine_ls_number_reflns 3079
_refine_ls_R_factor_gt 0.040
_refine_ls_shift/su_max <0.001
_refine_ls_structure_factor_coef Fsqd
_refine_ls_weighting_details 'w = (1/[\s(Fo^2^) + 0.0006Fo^2^])/(4Fo^2^)'
_refine_ls_weighting_scheme calc
_refine_ls_wR_factor_ref 0.123
_reflns_number_gt 1809
_reflns_number_total 3081
_reflns_threshold_expression I>2\s(I)
_cod_data_source_file ya6192.cif
_cod_data_source_block I
_cod_database_code 2203254
_cod_database_fobs_code 2203254

loop_
_symmetry_equiv_pos_as_xyz
x,y,z
-x,-y,-z
-x+1/2,y+1/2,-z+1/2
x+1/2,-y+1/2,z+1/2

loop_
_atom_site_label
_atom_site_fract_x
_atom_site_fract_y
_atom_site_fract_z
_atom_site_U_iso_or_equiv
_atom_site_adp_type
_atom_site_calc_flag
_atom_site_refinement_flags
_atom_site_occupancy
_atom_site_type_symbol
Fe1 0.61814(5) 0.08380(4) 0.55417(4) 0.03230(10) Uani d . 1.00 Fe
Cl1 0.55060(10) 0.24033(9) 0.62070(10) 0.0565(3) Uani d . 1.00 Cl
O1 0.5356(3) -0.0526(2) 0.5934(2) 0.0400(7) Uani d . 1.00 O
O2 0.7415(3) 0.1125(3) 0.4634(2) 0.0473(8) Uani d . 1.00 O
N1 0.7818(3) 0.0481(2) 0.7076(3) 0.0316(7) Uani d . 1.00 N
C1 0.5874(4) -0.1264(3) 0.6939(3) 0.0410(10) Uani d . 1.00 C
C2 0.6494(4) -0.0640(3) 0.8113(3) 0.0362(9) Uani d . 1.00 C
C3 0.6136(4) -0.0896(4) 0.9181(3) 0.0450(10) Uani d . 1.00 C
C4 0.6745(5) -0.0384(4) 1.0280(4) 0.0540(10) Uani d . 1.00 C
C5 0.7722(5) 0.0409(4) 1.0341(4) 0.0510(10) Uani d . 1.00 C
C6 0.8099(4) 0.0692(3) 0.9291(3) 0.0440(10) Uani d . 1.00 C
C7 0.7500(4) 0.0165(3) 0.8185(3) 0.0338(9) Uani d . 1.00 C
C8 0.9091(4) 0.0673(3) 0.7120(4) 0.0390(10) Uani d . 1.00 C
C9 0.9594(4) 0.1078(3) 0.6153(4) 0.0400(10) Uani d . 1.00 C
C10 1.1003(4) 0.1287(4) 0.6401(5) 0.0570(10) Uani d . 1.00 C
C11 1.1561(5) 0.1701(4) 0.5539(5) 0.065(2) Uani d . 1.00 C
C12 1.0731(5) 0.1924(4) 0.4372(5) 0.0550(10) Uani d . 1.00 C
C13 0.9348(4) 0.1731(4) 0.4070(4) 0.0500(10) Uani d . 1.00 C
C14 0.8749(4) 0.1310(3) 0.4952(4) 0.0420(10) Uani d . 1.00 C
H1 0.5148 -0.1710 0.7044 0.047 Uiso c R 1.00 H
H2 0.6554 -0.1720 0.6762 0.047 Uiso c R 1.00 H
H3 0.5454 -0.1438 0.9150 0.053 Uiso c R 1.00 H
H4 0.6490 -0.0580 1.1000 0.065 Uiso c R 1.00 H
H5 0.8140 0.0765 1.1101 0.057 Uiso c R 1.00 H
H6 0.8768 0.1248 0.9331 0.049 Uiso c R 1.00 H
H7 0.9751 0.0525 0.7882 0.044 Uiso c R 1.00 H
H8 1.1582 0.1133 0.7201 0.066 Uiso c R 1.00 H
H9 1.2516 0.1836 0.5734 0.081 Uiso c R 1.00 H
H10 1.1123 0.2216 0.3768 0.072 Uiso c R 1.00 H
H11 0.8797 0.1882 0.3259 0.063 Uiso c R 1.00 H

loop_
_atom_site_aniso_label
_atom_site_aniso_U_11
_atom_site_aniso_U_22
_atom_site_aniso_U_33
_atom_site_aniso_U_12
_atom_site_aniso_U_13
_atom_site_aniso_U_23
Fe1 0.0268(2) 0.0341(3) 0.0318(3) -0.0050(2) 0.0012(2) 0.0005(3)
Cl1 0.0540(6) 0.0481(6) 0.0592(7) 0.0133(5) 0.0024(5) -0.0072(5)
O1 0.0370(10) 0.0410(10) 0.0330(10) -0.0130(10) -0.0050(10) 0.0050(10)
O2 0.0350(10) 0.068(2) 0.0380(10) -0.0070(10) 0.0090(10) 0.0000(10)
N1 0.0270(10) 0.032(2) 0.0320(10) -0.0030(10) 0.0020(10) 0.0030(10)
C1 0.045(2) 0.036(2) 0.036(2) -0.007(2) 0.001(2) 0.009(2)
C2 0.034(2) 0.037(2) 0.033(2) 0.004(2) 0.0010(10) 0.0060(10)
C3 0.039(2) 0.050(2) 0.044(2) -0.003(2) 0.009(2) 0.014(2)
C4 0.062(3) 0.066(3) 0.035(2) 0.008(2) 0.014(2) 0.007(2)
C5 0.064(3) 0.047(2) 0.032(2) 0.005(2) -0.001(2) -0.006(2)
C6 0.047(2) 0.037(2) 0.039(2) 0.000(2) -0.005(2) -0.001(2)
C7 0.032(2) 0.032(2) 0.033(2) 0.0040(10) 0.0000(10) 0.0030(10)
C8 0.029(2) 0.037(2) 0.045(2) 0.001(2) 0.000(2) 0.006(2)
C9 0.030(2) 0.037(2) 0.053(2) -0.002(2) 0.011(2) 0.001(2)
C10 0.033(2) 0.058(3) 0.073(3) -0.002(2) 0.006(2) 0.011(2)
C11 0.035(2) 0.062(3) 0.105(4) -0.007(2) 0.033(3) 0.007(3)
C12 0.056(3) 0.055(3) 0.068(3) -0.010(2) 0.039(2) -0.004(2)
C13 0.056(3) 0.056(3) 0.047(2) -0.010(2) 0.025(2) -0.009(2)
C14 0.039(2) 0.041(2) 0.048(2) -0.004(2) 0.017(2) -0.011(2)

loop_
_atom_type_symbol
_atom_type_description
_atom_type_scat_dispersion_real
_atom_type_scat_dispersion_imag
_atom_type_scat_source
Fe Fe 0.346 0.844
;
International Tables for Crystallography
(1992, Vol. C, Tables 4.2.6.8 and 6.1.1.4)
;
Cl Cl 0.148 0.159
;
International Tables for Crystallography
(1992, Vol. C, Tables 4.2.6.8 and 6.1.1.4)
;
O O 0.011 0.006
;
International Tables for Crystallography
(1992, Vol. C, Tables 4.2.6.8 and 6.1.1.4)
;
N N 0.006 0.003
;
International Tables for Crystallography
(1992, Vol. C, Tables 4.2.6.8 and 6.1.1.4)
;
C C 0.003 0.002
;
International Tables for Crystallography
(1992, Vol. C, Tables 4.2.6.8 and 6.1.1.4)
;
H H 0.000 0.000
;
International Tables for Crystallography
(1992, Vol. C, Table 6.1.1.4)
;

loop_
_geom_angle_atom_site_label_1
_geom_angle_atom_site_label_2
_geom_angle_atom_site_label_3
_geom_angle_site_symmetry_3
_geom_angle
_geom_angle_publ_flag
Cl1 Fe1 O1 . 116.90(9) yes
Cl1 Fe1 O2 . 110.30(10) yes
Cl1 Fe1 N1 . 98.46(9) yes
Cl1 Fe1 O1 2_656 101.64(3) yes
O1 Fe1 O2 . 132.80(10) yes
O1 Fe1 N1 . 86.00(10) yes
O1 Fe1 O1 2_656 74.99(7) yes
O2 Fe1 N1 . 89.50(10) yes
O2 Fe1 O1 2_656 93.90(8) yes
N1 Fe1 O1 2_656 157.00(8) yes
C1 O1 Fe1 . 128.5(2) yes
C1 O1 Fe1 2_656 125.5(2) yes
Fe1 O1 Fe1 2_656 105.00(10) yes
C14 O2 Fe1 . 132.8(3) yes
C7 N1 C8 . 118.6(3) yes
C7 N1 Fe1 . 117.3(2) yes
C8 N1 Fe1 . 123.4(3) yes
C2 C1 O1 . 110.9(3) yes
C3 C2 C7 . 118.0(3) yes
C3 C2 C1 . 120.4(3) yes
C7 C2 C1 . 121.5(4) yes
C4 C3 C2 . 121.6(4) yes
C5 C4 C3 . 120.1(4) yes
C6 C5 C4 . 120.0(4) yes
C7 C6 C5 . 120.0(4) yes
N1 C7 C2 . 118.4(3) yes
N1 C7 C6 . 121.1(3) yes
C2 C7 C6 . 120.4(4) yes
C9 C8 N1 . 126.9(3) yes
C10 C9 C14 . 118.0(4) yes
C10 C9 C8 . 118.4(4) yes
C14 C9 C8 . 123.6(3) yes
C11 C10 C9 . 122.1(4) yes
C12 C11 C10 . 119.5(4) yes
C13 C12 C11 . 121.2(5) yes
C14 C13 C12 . 120.3(4) yes
O2 C14 C9 . 122.0(4) yes
O2 C14 C13 . 119.0(3) yes
C9 C14 C13 . 118.9(4) yes
C2 C1 H1 . 109.1 no
C2 C1 H2 . 109.1 no
H1 C1 H2 . 109.5 no
H1 C1 O1 . 109.1 no
H2 C1 O1 . 109.1 no
C4 C3 H3 . 119.2 no
H3 C3 C2 . 119.2 no
C5 C4 H4 . 120.0 no
H4 C4 C3 . 119.9 no
C6 C5 H5 . 120.0 no
H5 C5 C4 . 120.0 no
C7 C6 H6 . 120.0 no
H6 C6 C5 . 120.0 no
C9 C8 H7 . 116.6 no
H7 C8 N1 . 116.6 no
C11 C10 H8 . 118.9 no
H8 C10 C9 . 118.9 no
C12 C11 H9 . 120.3 no
H9 C11 C10 . 120.3 no
C13 C12 H10 . 119.4 no
H10 C12 C11 . 119.4 no
C14 C13 H11 . 119.9 no
H11 C13 C12 . 119.9 no

loop_
_geom_bond_atom_site_label_1
_geom_bond_atom_site_label_2
_geom_bond_site_symmetry_2
_geom_bond_distance
_geom_bond_publ_flag
Fe1 Cl1 . 2.2200(10) yes
Fe1 O1 . 1.962(3) yes
Fe1 O1 2_656 1.981(2) yes
Fe1 O2 . 1.862(3) yes
Fe1 N1 . 2.090(2) yes
O1 C1 . 1.428(4) yes
O2 C14 . 1.324(5) yes
N1 C7 . 1.431(5) yes
N1 C8 . 1.303(5) yes
C1 C2 . 1.506(5) yes
C2 C3 . 1.388(6) yes
C2 C7 . 1.401(5) yes
C3 C4 . 1.373(6) yes
C4 C5 . 1.372(7) yes
C5 C6 . 1.387(6) yes
C6 C7 . 1.386(5) yes
C8 C9 . 1.418(6) yes
C9 C10 . 1.406(6) yes
C9 C14 . 1.419(5) yes
C10 C11 . 1.354(8) yes
C11 C12 . 1.381(7) yes
C12 C13 . 1.374(6) yes
C13 C14 . 1.402(7) yes
Fe1 Fe1 2_656 3.1282(7) yes
C1 H1 . 0.950 no
C1 H2 . 0.950 no
C3 H3 . 0.950 no
C4 H4 . 0.950 no
C5 H5 . 0.950 no
C6 H6 . 0.950 no
C8 H7 . 0.950 no
C10 H8 . 0.950 no
C11 H9 . 0.950 no
C12 H10 . 0.950 no
C13 H11 . 0.950 no
